data_1010825
loop_
_publ_author_name
'Feitknecht, W'
'Fischer, G'

_publ_section_title
;
Zur Chemie und Morphologie der basischen Salze zweiwertiger Metalle.
III. Ueber basische Kobaltchloride.
;
_journal_coden_ASTM HCACAV
_journal_name_full 'Helvetica Chimica Acta'
_journal_page_first 555
_journal_page_last 569
_journal_paper_doi 10.1002/hlca.19350180175
_journal_volume 18
_journal_year 1935
_chemical_formula_structural 'Co5 (O H)9 Cl (H2 O)4'
_chemical_formula_sum 'Cl Co5 H17 O13'
_chemical_name_systematic
;
Pentacobalt nonahydroxide chloride tetrahydrate
;
_cell_angle_alpha 90
_cell_angle_beta 90
_cell_angle_gamma 120
_cell_formula_units_Z 1
_cell_length_a 3.15
_cell_length_b 3.15
_cell_length_c 24.4
_cell_volume 209.7
_cod_original_formula_sum 'H17 Cl Co5 O13'
_cod_database_code 1010825

loop_
_atom_site_label
_atom_site_fract_x
_atom_site_fract_y
_atom_site_fract_z
? ? ? ?
